data_1560854
loop_
_publ_author_name
'Keil, Philip M.'
'Szilv\'asi, Tibor'
'Hadlington, Terrance J.'

_publ_section_title
;
 Reversible metathesis of ammonia in an acyclic germylene--Ni0 complex
;
_journal_issue 15
_journal_name_full 'Chemical Science'
_journal_page_first 5582
_journal_page_last 5590
_journal_paper_doi 10.1039/D1SC00450F
_journal_volume 12
_journal_year 2021
_chemical_formula_moiety 'C41 H44 Br2 Cl Ge N3 Ni P Si'
_chemical_formula_sum 'C41 H44 Br2 Cl Ge N3 Ni P Si'
_chemical_formula_weight 964.42
_space_group_crystal_system monoclinic
_space_group_IT_number 14
_space_group_name_Hall '-P 2ybc'
_space_group_name_H-M_alt 'P 1 21/c 1'
_atom_sites_solution_hydrogens geom
_audit_creation_method SHELXL-2018/3
_audit_update_record
;
2021-01-19 deposited with the CCDC.	2021-03-05 downloaded from the CCDC.
;
_cell_angle_alpha 90
_cell_angle_beta 94.50(3)
_cell_angle_gamma 90
_cell_formula_units_Z 4
_cell_length_a 20.250(4)
_cell_length_b 11.150(2)
_cell_length_c 18.550(4)
_cell_measurement_reflns_used 2000
_cell_measurement_temperature 150(2)
_cell_measurement_theta_max 32.50
_cell_measurement_theta_min 1.92
_cell_volume 4175.4(14)
_computing_structure_refinement 'SHELXL-2018/3 (Sheldrick, 2018)'
_diffrn_ambient_temperature 150(2)
_diffrn_detector Pilatus300K
_diffrn_detector_area_resol_mean 5.81
_diffrn_measured_fraction_theta_full 0.999
_diffrn_measured_fraction_theta_max 0.999
_diffrn_measurement_device_type 'STOE StadiVari'
_diffrn_measurement_method '\w scans'
_diffrn_radiation_collimation '0.6 mm diameter'
_diffrn_radiation_monochromator 'Graded multilayer mirror'
_diffrn_radiation_type 'Mo K\a'
_diffrn_radiation_wavelength 0.71073
_diffrn_reflns_av_R_equivalents 0.0421
_diffrn_reflns_av_unetI/netI 0.0245
_diffrn_reflns_Laue_measured_fraction_full 0.999
_diffrn_reflns_Laue_measured_fraction_max 0.999
_diffrn_reflns_limit_h_max 24
_diffrn_reflns_limit_h_min -24
_diffrn_reflns_limit_k_max 13
_diffrn_reflns_limit_k_min -13
_diffrn_reflns_limit_l_max 22
_diffrn_reflns_limit_l_min -22
_diffrn_reflns_number 56139
_diffrn_reflns_point_group_measured_fraction_full 0.999
_diffrn_reflns_point_group_measured_fraction_max 0.999
_diffrn_reflns_theta_full 25.242
_diffrn_reflns_theta_max 25.999
_diffrn_reflns_theta_min 2.722
_diffrn_source 'Genix 3D HF Mo'
_diffrn_source_current 1.000
_diffrn_source_power 0.050
_diffrn_source_voltage 50
_exptl_absorpt_coefficient_mu 3.248
_exptl_absorpt_correction_T_max 1.000
_exptl_absorpt_correction_T_min 0.570
_exptl_absorpt_correction_type empirical
_exptl_absorpt_process_details 'STOE X-AREA 1.76'
_exptl_crystal_colour brown
_exptl_crystal_density_diffrn 1.534
_exptl_crystal_description block
_exptl_crystal_F_000 1948
_exptl_crystal_size_max 0.17
_exptl_crystal_size_mid 0.17
_exptl_crystal_size_min 0.12
_refine_diff_density_max 0.815
_refine_diff_density_min -0.719
_refine_diff_density_rms 0.086
_refine_ls_extinction_method none
_refine_ls_goodness_of_fit_ref 1.048
_refine_ls_hydrogen_treatment constr
_refine_ls_matrix_type full
_refine_ls_number_parameters 475
_refine_ls_number_reflns 8203
_refine_ls_number_restraints 0
_refine_ls_restrained_S_all 1.048
_refine_ls_R_factor_all 0.0517
_refine_ls_R_factor_gt 0.0352
_refine_ls_shift/su_max 0.001
_refine_ls_shift/su_mean 0.000
_refine_ls_structure_factor_coef Fsqd
_refine_ls_weighting_details 'w=1/[\s^2^(Fo^2^)+(0.0435P)^2^+7.3766P] where P=(Fo^2^+2Fc^2^)/3'
_refine_ls_weighting_scheme calc
_refine_ls_wR_factor_gt 0.0814
_refine_ls_wR_factor_ref 0.0907
_reflns_Friedel_coverage 0.000
_reflns_number_gt 6638
_reflns_number_total 8203
_reflns_threshold_expression 'I > 2\s(I)'
_cod_data_source_file d1sc00450f2.cif
_cod_data_source_block compound_2'
_cod_depositor_comments 'Adding full bibliography for 1560843--1560857.cif.'
_cod_original_cell_volume 4175.4(15)
_cod_original_sg_symbol_H-M 'P 21/c'
_cod_database_code 1560854
_shelx_shelxl_version_number 2018/3
_shelx_space_group_comment
;
The symmetry employed for this shelxl refinement is uniquely defined
by the following loop, which should always be used as a source of
symmetry information in preference to the above space-group names.
They are only intended as comments.
;

loop_
_space_group_symop_operation_xyz
'x, y, z'
'-x, y+1/2, -z+1/2'
'-x, -y, -z'
'x, -y-1/2, z-1/2'

loop_
_atom_site_label
_atom_site_type_symbol
_atom_site_fract_x
_atom_site_fract_y
_atom_site_fract_z
_atom_site_U_iso_or_equiv
_atom_site_adp_type
_atom_site_occupancy
_atom_site_site_symmetry_order
_atom_site_calc_flag
_atom_site_refinement_flags_posn
_atom_site_refinement_flags_adp
_atom_site_refinement_flags_occupancy
_atom_site_disorder_assembly
_atom_site_disorder_group
Ge1 Ge 0.19451(2) 0.06687(3) 0.46742(2) 0.01970(9) Uani 1 1 d . . . . .
Br2 Br 0.04868(2) 0.37888(3) 0.46340(2) 0.03486(11) Uani 1 1 d . . . . .
Ni1 Ni 0.11400(2) 0.20837(4) 0.45530(2) 0.01999(10) Uani 1 1 d . . . . .
Br1 Br 0.16479(6) -0.09729(9) 0.39463(7) 0.0259(3) Uani 0.641(3) 1 d . . P A 1
P1 P 0.14947(4) 0.25645(7) 0.35145(4) 0.01737(17) Uani 1 1 d . . . . .
Si1 Si 0.30376(4) 0.16370(8) 0.37312(4) 0.01819(18) Uani 1 1 d . . . . .
N1 N 0.28191(12) 0.1065(2) 0.45508(13) 0.0186(5) Uani 1 1 d . . . . .
C25 C 0.22161(15) 0.1832(3) 0.31800(16) 0.0193(6) Uani 1 1 d . . . . .
H25 H 0.217760 0.152956 0.269977 0.023 Uiso 1 1 calc R U . . .
C26 C 0.16863(15) 0.4144(3) 0.33774(17) 0.0198(6) Uani 1 1 d . . . . .
C13 C 0.35057(16) 0.0569(3) 0.31678(17) 0.0230(7) Uani 1 1 d . . . . .
N2 N 0.07155(14) 0.1312(3) 0.53033(16) 0.0278(6) Uani 1 1 d . . . . .
C31 C 0.19165(16) 0.4850(3) 0.39621(18) 0.0253(7) Uani 1 1 d . . . . .
H31 H 0.191650 0.454739 0.444076 0.030 Uiso 1 1 calc R U . . .
C32 C 0.08208(15) 0.2198(3) 0.28294(17) 0.0207(7) Uani 1 1 d . . . . .
C14 C 0.41196(17) 0.0871(3) 0.29266(18) 0.0286(8) Uani 1 1 d . . . . .
H14 H 0.431581 0.161785 0.306604 0.034 Uiso 1 1 calc R U . . .
C10 C 0.36582(19) -0.1041(3) 0.4928(2) 0.0347(9) Uani 1 1 d . . . . .
H10 H 0.329182 -0.095512 0.453795 0.042 Uiso 1 1 calc R U . . .
C24 C 0.41793(17) 0.2948(3) 0.42693(19) 0.0283(7) Uani 1 1 d . . . . .
H24 H 0.429050 0.223260 0.452936 0.034 Uiso 1 1 calc R U . . .
C2 C 0.32868(17) 0.2129(3) 0.56425(18) 0.0283(8) Uani 1 1 d . . . . .
C33 C 0.02198(17) 0.2803(3) 0.28325(19) 0.0299(8) Uani 1 1 d . . . . .
H33 H 0.016720 0.341457 0.318020 0.036 Uiso 1 1 calc R U . . .
C27 C 0.16781(17) 0.4597(3) 0.26773(18) 0.0270(7) Uani 1 1 d . . . . .
H27 H 0.152355 0.411734 0.227582 0.032 Uiso 1 1 calc R U . . .
C19 C 0.35765(16) 0.3009(3) 0.38416(17) 0.0222(7) Uani 1 1 d . . . . .
C38 C 0.04751(17) 0.0765(3) 0.57252(19) 0.0281(7) Uani 1 1 d . . . . .
C6 C 0.36792(17) 0.0104(3) 0.53787(19) 0.0293(8) Uani 1 1 d . . . . .
C30 C 0.21466(18) 0.6002(3) 0.3842(2) 0.0308(8) Uani 1 1 d . . . . .
H30 H 0.231177 0.648130 0.423953 0.037 Uiso 1 1 calc R U . . .
C1 C 0.32727(16) 0.1095(3) 0.51985(17) 0.0229(7) Uani 1 1 d . . . . .
C7 C 0.28221(18) 0.3193(3) 0.55041(18) 0.0302(8) Uani 1 1 d . . . . .
H7 H 0.260100 0.310159 0.500590 0.036 Uiso 1 1 calc R U . . .
C37 C 0.08872(17) 0.1307(3) 0.23105(19) 0.0294(8) Uani 1 1 d . . . . .
H37 H 0.129178 0.087817 0.230241 0.035 Uiso 1 1 calc R U . . .
C20 C 0.34391(17) 0.4068(3) 0.34593(19) 0.0287(8) Uani 1 1 d . . . . .
H20 H 0.304140 0.412797 0.315375 0.034 Uiso 1 1 calc R U . . .
C36 C 0.03612(19) 0.1047(4) 0.1804(2) 0.0357(9) Uani 1 1 d . . . . .
H36 H 0.041156 0.044965 0.144751 0.043 Uiso 1 1 calc R U . . .
C28 C 0.1899(2) 0.5762(3) 0.2573(2) 0.0348(9) Uani 1 1 d . . . . .
H28 H 0.188553 0.608215 0.209743 0.042 Uiso 1 1 calc R U . . .
C23 C 0.46150(18) 0.3906(4) 0.4320(2) 0.0342(9) Uani 1 1 d . . . . .
H23 H 0.502162 0.383923 0.460986 0.041 Uiso 1 1 calc R U . . .
C29 C 0.21364(19) 0.6452(3) 0.3149(2) 0.0344(9) Uani 1 1 d . . . . .
H29 H 0.229368 0.724040 0.306987 0.041 Uiso 1 1 calc R U . . .
C18 C 0.32321(18) -0.0530(3) 0.2938(2) 0.0333(8) Uani 1 1 d . . . . .
H18 H 0.281147 -0.075836 0.308592 0.040 Uiso 1 1 calc R U . . .
C15 C 0.44517(18) 0.0102(4) 0.24860(19) 0.0356(9) Uani 1 1 d . . . . .
H15 H 0.487109 0.032362 0.233156 0.043 Uiso 1 1 calc R U . . .
C35 C -0.02319(18) 0.1651(4) 0.1819(2) 0.0355(9) Uani 1 1 d . . . . .
H35 H -0.059015 0.146528 0.147549 0.043 Uiso 1 1 calc R U . . .
C3 C 0.3729(2) 0.2139(4) 0.6259(2) 0.0418(10) Uani 1 1 d . . . . .
H3 H 0.374772 0.282206 0.656587 0.050 Uiso 1 1 calc R U . . .
C22 C 0.44603(19) 0.4960(3) 0.3951(2) 0.0353(9) Uani 1 1 d . . . . .
H22 H 0.475401 0.562538 0.399483 0.042 Uiso 1 1 calc R U . . .
C34 C -0.03037(18) 0.2522(4) 0.2332(2) 0.0377(9) Uani 1 1 d . . . . .
H34 H -0.071335 0.293426 0.234401 0.045 Uiso 1 1 calc R U . . .
C5 C 0.41135(19) 0.0178(4) 0.6002(2) 0.0414(10) Uani 1 1 d . . . . .
H5 H 0.439722 -0.047900 0.613014 0.050 Uiso 1 1 calc R U . . .
C39 C 0.0189(2) 0.0014(4) 0.6264(2) 0.0387(9) Uani 1 1 d . . . . .
H39A H 0.024783 -0.083248 0.614362 0.058 Uiso 1 1 calc R U . . .
H39B H -0.028499 0.019122 0.626947 0.058 Uiso 1 1 calc R U . . .
H39C H 0.041074 0.018042 0.674252 0.058 Uiso 1 1 calc R U . . .
C21 C 0.38717(19) 0.5038(3) 0.3515(2) 0.0359(9) Uani 1 1 d . . . . .
H21 H 0.376447 0.575467 0.325551 0.043 Uiso 1 1 calc R U . . .
C9 C 0.3179(2) 0.4409(4) 0.5537(2) 0.0403(9) Uani 1 1 d . . . . .
H9A H 0.339724 0.452903 0.602147 0.060 Uiso 1 1 calc R U . . .
H9B H 0.285573 0.505198 0.542903 0.060 Uiso 1 1 calc R U . . .
H9C H 0.351084 0.442346 0.517975 0.060 Uiso 1 1 calc R U . . .
C17 C 0.3565(2) -0.1299(4) 0.2495(2) 0.0419(10) Uani 1 1 d . . . . .
H17 H 0.337138 -0.204345 0.234628 0.050 Uiso 1 1 calc R U . . .
C11 C 0.4305(2) -0.1217(4) 0.4564(2) 0.0432(10) Uani 1 1 d . . . . .
H11A H 0.438702 -0.051280 0.426719 0.065 Uiso 1 1 calc R U . . .
H11B H 0.426911 -0.193211 0.425626 0.065 Uiso 1 1 calc R U . . .
H11C H 0.467297 -0.131742 0.493474 0.065 Uiso 1 1 calc R U . . .
C12 C 0.3512(2) -0.2152(4) 0.5372(3) 0.0520(12) Uani 1 1 d . . . . .
H12A H 0.387009 -0.227083 0.575231 0.078 Uiso 1 1 calc R U . . .
H12B H 0.347957 -0.285646 0.505574 0.078 Uiso 1 1 calc R U . . .
H12C H 0.309230 -0.204000 0.559335 0.078 Uiso 1 1 calc R U . . .
C40 C 0.1573(2) -0.3539(4) 0.6258(3) 0.0447(10) Uani 1 1 d . . . . .
C8 C 0.2278(2) 0.3187(4) 0.6036(2) 0.0437(10) Uani 1 1 d . . . . .
H8A H 0.207352 0.239004 0.604000 0.066 Uiso 1 1 calc R U . . .
H8B H 0.194014 0.378483 0.588598 0.066 Uiso 1 1 calc R U . . .
H8C H 0.247259 0.338053 0.652273 0.066 Uiso 1 1 calc R U . . .
C4 C 0.4138(2) 0.1183(4) 0.6432(2) 0.0500(12) Uani 1 1 d . . . . .
H4 H 0.443935 0.121621 0.685025 0.060 Uiso 1 1 calc R U . . .
N3 N 0.1760(3) -0.3707(4) 0.6838(3) 0.0723(13) Uani 1 1 d . . . . .
C41 C 0.1323(3) -0.3321(5) 0.5516(3) 0.0580(13) Uani 1 1 d . . . . .
H41A H 0.123460 -0.408880 0.527035 0.087 Uiso 1 1 calc R U . . .
H41B H 0.165409 -0.287268 0.526716 0.087 Uiso 1 1 calc R U . . .
H41C H 0.091292 -0.285434 0.550956 0.087 Uiso 1 1 calc R U . . .
C16 C 0.4171(2) -0.0979(4) 0.2275(2) 0.0408(10) Uani 1 1 d . . . . .
H16 H 0.439750 -0.150474 0.197564 0.049 Uiso 1 1 calc R U . . .
Br1A Br 0.20581(17) -0.0178(3) 0.58065(18) 0.0311(8) Uiso 0.359(3) 1 d . . P A 2
Cl1A Cl 0.1670(6) -0.0953(10) 0.3954(7) 0.094(5) Uiso 0.359(3) 1 d . . P A 2
Cl1 Cl 0.20149(19) -0.0382(4) 0.5718(2) 0.0281(6) Uani 0.641(3) 1 d . . P A 1

loop_
_atom_site_aniso_label
_atom_site_aniso_U_11
_atom_site_aniso_U_22
_atom_site_aniso_U_33
_atom_site_aniso_U_23
_atom_site_aniso_U_13
_atom_site_aniso_U_12
Ge1 0.01994(17) 0.01881(18) 0.02046(17) 0.00318(13) 0.00215(13) 0.00192(13)
Br2 0.0367(2) 0.0325(2) 0.0364(2) 0.00128(16) 0.00974(16) 0.01422(16)
Ni1 0.0201(2) 0.0195(2) 0.0207(2) 0.00064(16) 0.00369(16) 0.00230(16)
Br1 0.0262(3) 0.0163(3) 0.0348(4) -0.0056(2) 0.0001(2) -0.0008(2)
P1 0.0177(4) 0.0159(4) 0.0183(4) -0.0001(3) 0.0000(3) 0.0015(3)
Si1 0.0168(4) 0.0188(4) 0.0188(4) 0.0002(3) 0.0005(3) 0.0024(3)
N1 0.0183(13) 0.0218(14) 0.0152(12) -0.0018(10) -0.0014(10) 0.0016(10)
C25 0.0206(16) 0.0216(16) 0.0154(14) -0.0039(12) -0.0002(12) 0.0028(12)
C26 0.0182(15) 0.0160(15) 0.0253(16) 0.0010(13) 0.0013(12) 0.0018(12)
C13 0.0233(16) 0.0252(17) 0.0204(15) 0.0017(13) 0.0014(13) 0.0064(13)
N2 0.0245(15) 0.0259(15) 0.0333(16) 0.0021(13) 0.0050(13) 0.0037(12)
C31 0.0277(17) 0.0212(17) 0.0266(17) -0.0011(14) -0.0001(14) 0.0027(14)
C32 0.0201(15) 0.0201(16) 0.0212(15) 0.0038(13) -0.0027(12) -0.0027(12)
C14 0.0260(18) 0.037(2) 0.0229(17) 0.0019(15) 0.0038(14) 0.0051(15)
C10 0.0316(19) 0.028(2) 0.043(2) 0.0058(16) -0.0085(16) 0.0045(15)
C24 0.0264(18) 0.0299(19) 0.0284(18) 0.0004(15) 0.0004(14) -0.0019(14)
C2 0.0316(19) 0.0307(19) 0.0219(16) 0.0007(14) -0.0031(14) -0.0004(15)
C33 0.0295(19) 0.0269(19) 0.0324(19) -0.0029(15) -0.0025(15) 0.0066(15)
C27 0.0329(19) 0.0223(17) 0.0255(17) 0.0015(14) 0.0014(14) 0.0014(14)
C19 0.0219(16) 0.0243(17) 0.0208(15) -0.0004(13) 0.0048(13) 0.0000(13)
C38 0.0236(17) 0.034(2) 0.0273(18) -0.0029(16) 0.0043(14) -0.0002(15)
C6 0.0284(18) 0.0302(19) 0.0287(18) 0.0065(15) -0.0018(14) 0.0014(15)
C30 0.0324(19) 0.0218(18) 0.038(2) -0.0078(15) 0.0027(15) -0.0029(15)
C1 0.0193(16) 0.0287(18) 0.0199(16) 0.0048(13) -0.0036(13) 0.0003(13)
C7 0.039(2) 0.0303(19) 0.0210(17) -0.0060(14) -0.0010(15) 0.0025(16)
C37 0.0227(17) 0.0296(19) 0.0351(19) -0.0072(15) -0.0024(15) 0.0014(14)
C20 0.0249(17) 0.0296(19) 0.0322(19) 0.0031(15) 0.0049(14) -0.0006(14)
C36 0.033(2) 0.038(2) 0.034(2) -0.0077(17) -0.0059(16) -0.0057(17)
C28 0.049(2) 0.0219(18) 0.035(2) 0.0065(15) 0.0110(17) 0.0055(16)
C23 0.0267(18) 0.044(2) 0.032(2) -0.0087(17) 0.0025(15) -0.0055(16)
C29 0.042(2) 0.0186(18) 0.044(2) 0.0000(16) 0.0131(17) -0.0024(15)
C18 0.0289(19) 0.033(2) 0.039(2) -0.0074(16) 0.0098(16) 0.0045(16)
C15 0.0267(19) 0.054(3) 0.0275(19) 0.0051(17) 0.0078(15) 0.0127(17)
C35 0.0279(19) 0.043(2) 0.034(2) 0.0038(17) -0.0098(16) -0.0081(17)
C3 0.046(2) 0.049(3) 0.0284(19) -0.0083(18) -0.0128(17) 0.0038(19)
C22 0.037(2) 0.032(2) 0.039(2) -0.0078(17) 0.0131(17) -0.0142(16)
C34 0.0239(18) 0.043(2) 0.045(2) 0.0042(19) -0.0078(16) 0.0066(16)
C5 0.033(2) 0.046(2) 0.043(2) 0.0093(19) -0.0131(17) 0.0102(18)
C39 0.037(2) 0.047(2) 0.033(2) 0.0061(18) 0.0109(17) -0.0077(18)
C21 0.039(2) 0.026(2) 0.044(2) 0.0074(16) 0.0132(17) -0.0043(16)
C9 0.050(2) 0.030(2) 0.041(2) -0.0083(17) 0.0025(18) -0.0016(18)
C17 0.046(2) 0.036(2) 0.044(2) -0.0130(18) 0.0050(19) 0.0052(18)
C11 0.041(2) 0.040(2) 0.049(2) 0.0023(19) -0.0004(19) 0.0119(18)
C12 0.054(3) 0.030(2) 0.072(3) 0.016(2) 0.002(2) 0.008(2)
C40 0.047(3) 0.031(2) 0.058(3) -0.013(2) 0.018(2) -0.0061(18)
C8 0.048(2) 0.043(2) 0.042(2) -0.0061(19) 0.0132(19) 0.008(2)
C4 0.046(3) 0.064(3) 0.035(2) 0.002(2) -0.0248(19) 0.005(2)
N3 0.089(4) 0.058(3) 0.069(3) -0.012(2) 0.003(3) 0.005(2)
C41 0.064(3) 0.051(3) 0.061(3) -0.009(2) 0.018(2) -0.016(2)
C16 0.043(2) 0.048(3) 0.032(2) -0.0077(18) 0.0068(17) 0.022(2)
Cl1 0.0347(12) 0.0290(15) 0.0208(12) 0.0100(12) 0.0043(9) -0.0034(11)

loop_
_atom_type_symbol
_atom_type_description
_atom_type_scat_dispersion_real
_atom_type_scat_dispersion_imag
_atom_type_scat_source
C C 0.0033 0.0016 'International Tables Vol C Tables 4.2.6.8 and 6.1.1.4'
H H 0.0000 0.0000 'International Tables Vol C Tables 4.2.6.8 and 6.1.1.4'
N N 0.0061 0.0033 'International Tables Vol C Tables 4.2.6.8 and 6.1.1.4'
Si Si 0.0817 0.0704 'International Tables Vol C Tables 4.2.6.8 and 6.1.1.4'
P P 0.1023 0.0942 'International Tables Vol C Tables 4.2.6.8 and 6.1.1.4'
Ni Ni 0.3393 1.1124 'International Tables Vol C Tables 4.2.6.8 and 6.1.1.4'
Ge Ge 0.1547 1.8001 'International Tables Vol C Tables 4.2.6.8 and 6.1.1.4'
Br Br -0.2901 2.4595 'International Tables Vol C Tables 4.2.6.8 and 6.1.1.4'
Cl Cl 0.1484 0.1585 'International Tables Vol C Tables 4.2.6.8 and 6.1.1.4'

loop_
_geom_angle_atom_site_label_1
_geom_angle_atom_site_label_2
_geom_angle_atom_site_label_3
_geom_angle
_geom_angle_site_symmetry_1
_geom_angle_site_symmetry_3
_geom_angle_publ_flag
N1 Ge1 Cl1 103.47(13) . . ?
N1 Ge1 Ni1 120.51(8) . . ?
Cl1 Ge1 Ni1 116.24(10) . . ?
N1 Ge1 Cl1A 107.8(3) . . ?
Ni1 Ge1 Cl1A 110.6(3) . . ?
N1 Ge1 Br1A 100.54(12) . . ?
Ni1 Ge1 Br1A 113.32(9) . . ?
Cl1A Ge1 Br1A 102.2(3) . . ?
N1 Ge1 Br1 108.75(9) . . ?
Cl1 Ge1 Br1 94.91(12) . . ?
Ni1 Ge1 Br1 109.81(4) . . ?
N2 Ni1 P1 163.93(9) . . ?
N2 Ni1 Ge1 88.58(9) . . ?
P1 Ni1 Ge1 88.54(3) . . ?
N2 Ni1 Br2 91.76(9) . . ?
P1 Ni1 Br2 94.85(3) . . ?
Ge1 Ni1 Br2 165.90(2) . . ?
C25 P1 C26 101.54(15) . . ?
C25 P1 C32 103.68(14) . . ?
C26 P1 C32 105.83(14) . . ?
C25 P1 Ni1 121.31(11) . . ?
C26 P1 Ni1 116.72(11) . . ?
C32 P1 Ni1 106.20(11) . . ?
N1 Si1 C19 112.88(13) . . ?
N1 Si1 C13 115.21(14) . . ?
C19 Si1 C13 105.15(15) . . ?
N1 Si1 C25 103.95(13) . . ?
C19 Si1 C25 116.26(14) . . ?
C13 Si1 C25 103.37(14) . . ?
C1 N1 Si1 121.8(2) . . ?
C1 N1 Ge1 116.8(2) . . ?
Si1 N1 Ge1 120.40(14) . . ?
P1 C25 Si1 124.07(17) . . ?
C31 C26 C27 120.0(3) . . ?
C31 C26 P1 120.0(2) . . ?
C27 C26 P1 119.5(2) . . ?
C14 C13 C18 117.1(3) . . ?
C14 C13 Si1 121.6(3) . . ?
C18 C13 Si1 121.2(3) . . ?
C38 N2 Ni1 174.3(3) . . ?
C30 C31 C26 119.6(3) . . ?
C33 C32 C37 118.6(3) . . ?
C33 C32 P1 119.5(3) . . ?
C37 C32 P1 121.9(2) . . ?
C15 C14 C13 121.5(4) . . ?
C6 C10 C12 112.4(3) . . ?
C6 C10 C11 111.1(3) . . ?
C12 C10 C11 110.0(3) . . ?
C23 C24 C19 121.5(3) . . ?
C3 C2 C1 117.7(3) . . ?
C3 C2 C7 118.7(3) . . ?
C1 C2 C7 123.5(3) . . ?
C34 C33 C32 120.6(3) . . ?
C28 C27 C26 119.2(3) . . ?
C20 C19 C24 117.3(3) . . ?
C20 C19 Si1 122.9(2) . . ?
C24 C19 Si1 119.5(3) . . ?
N2 C38 C39 177.3(4) . . ?
C5 C6 C1 118.0(3) . . ?
C5 C6 C10 119.4(3) . . ?
C1 C6 C10 122.6(3) . . ?
C29 C30 C31 120.3(3) . . ?
C6 C1 C2 121.2(3) . . ?
C6 C1 N1 119.9(3) . . ?
C2 C1 N1 118.8(3) . . ?
C2 C7 C9 113.5(3) . . ?
C2 C7 C8 110.6(3) . . ?
C9 C7 C8 109.8(3) . . ?
C36 C37 C32 120.2(3) . . ?
C21 C20 C19 121.4(3) . . ?
C35 C36 C37 120.4(4) . . ?
C29 C28 C27 120.8(3) . . ?
C24 C23 C22 120.2(3) . . ?
C28 C29 C30 120.0(3) . . ?
C13 C18 C17 121.3(4) . . ?
C16 C15 C14 119.9(4) . . ?
C34 C35 C36 119.9(3) . . ?
C4 C3 C2 121.4(4) . . ?
C23 C22 C21 119.4(3) . . ?
C35 C34 C33 120.3(3) . . ?
C4 C5 C6 121.3(4) . . ?
C22 C21 C20 120.2(4) . . ?
C16 C17 C18 120.0(4) . . ?
N3 C40 C41 179.2(5) . . ?
C3 C4 C5 120.3(3) . . ?
C17 C16 C15 120.2(4) . . ?

loop_
_geom_bond_atom_site_label_1
_geom_bond_atom_site_label_2
_geom_bond_distance
_geom_bond_site_symmetry_2
_geom_bond_publ_flag
Ge1 N1 1.856(3) . ?
Ge1 Cl1 2.258(3) . ?
Ge1 Ni1 2.2671(6) . ?
Ge1 Cl1A 2.291(11) . ?
Ge1 Br1A 2.298(4) . ?
Ge1 Br1 2.3255(12) . ?
Br2 Ni1 2.3276(6) . ?
Ni1 N2 1.899(3) . ?
Ni1 P1 2.1753(10) . ?
P1 C25 1.824(3) . ?
P1 C26 1.826(3) . ?
P1 C32 1.836(3) . ?
Si1 N1 1.738(3) . ?
Si1 C19 1.881(3) . ?
Si1 C13 1.888(3) . ?
Si1 C25 1.896(3) . ?
N1 C1 1.454(4) . ?
C26 C31 1.391(5) . ?
C26 C27 1.392(5) . ?
C13 C14 1.395(5) . ?
C13 C18 1.397(5) . ?
N2 C38 1.132(4) . ?
C31 C30 1.390(5) . ?
C32 C33 1.392(5) . ?
C32 C37 1.397(5) . ?
C14 C15 1.393(5) . ?
C10 C6 1.524(5) . ?
C10 C12 1.529(6) . ?
C10 C11 1.533(6) . ?
C24 C23 1.384(5) . ?
C24 C19 1.404(5) . ?
C2 C3 1.397(5) . ?
C2 C1 1.416(5) . ?
C2 C7 1.524(5) . ?
C33 C34 1.389(5) . ?
C27 C28 1.392(5) . ?
C19 C20 1.394(5) . ?
C38 C39 1.459(5) . ?
C6 C5 1.399(5) . ?
C6 C1 1.403(5) . ?
C30 C29 1.379(5) . ?
C7 C9 1.535(5) . ?
C7 C8 1.536(5) . ?
C37 C36 1.394(5) . ?
C20 C21 1.390(5) . ?
C36 C35 1.379(6) . ?
C28 C29 1.373(5) . ?
C23 C22 1.385(6) . ?
C18 C17 1.397(5) . ?
C15 C16 1.377(6) . ?
C35 C34 1.376(6) . ?
C3 C4 1.371(6) . ?
C22 C21 1.389(6) . ?
C5 C4 1.374(6) . ?
C17 C16 1.370(6) . ?
C40 N3 1.129(6) . ?
C40 C41 1.448(7) . ?
